data_4083798
loop_
_publ_author_name
'Patra, Sanjib K.'
'Bera, Jitendra K.'

_publ_section_title
;
 Axial Interaction of the [Ru2(CO)4]2+Core with the Aryl C&#x2212;H
 Bond:&#x00A0; Route to Cyclometalated Compounds Involving a
 Metal&#x2212;Metal-Bonded Diruthenium Unit
;
_journal_issue 26
_journal_name_full Organometallics
_journal_page_first 6054
_journal_paper_doi 10.1021/om060774+
_journal_volume 25
_journal_year 2006
_chemical_formula_moiety '(C32 H19 N4 O4 Ru2), 2(C H2 Cl2), (B F4)'
_chemical_formula_sum 'C34 H23 B Cl4 F4 N4 O4 Ru2'
_chemical_formula_weight 982.31
_chemical_name_systematic
; 
 ? 
;
_space_group_IT_number 2
_symmetry_cell_setting triclinic
_symmetry_space_group_name_Hall '-P 1'
_symmetry_space_group_name_H-M 'P -1'
_atom_sites_solution_hydrogens geom
_atom_sites_solution_primary direct
_atom_sites_solution_secondary difmap
_audit_creation_method SHELXL-97
_cell_angle_alpha 86.44(3)
_cell_angle_beta 88.89(3)
_cell_angle_gamma 71.43(3)
_cell_formula_units_Z 2
_cell_length_a 8.7967(18)
_cell_length_b 13.448(3)
_cell_length_c 15.832(3)
_cell_measurement_temperature 100(2)
_cell_volume 1772.0(7)
_computing_cell_refinement 'Bruker SAINT'
_computing_data_collection 'Bruker APEX'
_computing_data_reduction 'Bruker SAINT'
_computing_molecular_graphics ORTEP
_computing_publication_material ciftab
_computing_structure_refinement 'SHELXL-97 (Sheldrick, 1997)'
_computing_structure_solution 'SHELXS-97 (Sheldrick, 1990)'
_diffrn_ambient_temperature 100(2)
_diffrn_measured_fraction_theta_full 0.975
_diffrn_measured_fraction_theta_max 0.975
_diffrn_measurement_device_type 'Bruker SMART APEX'
_diffrn_measurement_method 'omega scans'
_diffrn_radiation_monochromator graphite
_diffrn_radiation_source 'fine-focus sealed tube'
_diffrn_radiation_type MoK\a
_diffrn_radiation_wavelength 0.71073
_diffrn_reflns_av_R_equivalents 0.0295
_diffrn_reflns_av_sigmaI/netI 0.0676
_diffrn_reflns_limit_h_max 10
_diffrn_reflns_limit_h_min -10
_diffrn_reflns_limit_k_max 16
_diffrn_reflns_limit_k_min -15
_diffrn_reflns_limit_l_max 19
_diffrn_reflns_limit_l_min -19
_diffrn_reflns_number 10218
_diffrn_reflns_theta_full 26.37
_diffrn_reflns_theta_max 26.37
_diffrn_reflns_theta_min 2.46
_exptl_absorpt_coefficient_mu 1.221
_exptl_absorpt_correction_T_max 0.7665
_exptl_absorpt_correction_T_min 0.6540
_exptl_absorpt_correction_type multi-scan
_exptl_absorpt_process_details SADABS
_exptl_crystal_colour red
_exptl_crystal_density_diffrn 1.841
_exptl_crystal_density_method 'not measured'
_exptl_crystal_description block
_exptl_crystal_F_000 968
_exptl_crystal_size_max 0.38
_exptl_crystal_size_mid 0.35
_exptl_crystal_size_min 0.23
_refine_diff_density_max 1.978
_refine_diff_density_min -0.798
_refine_diff_density_rms 0.154
_refine_ls_extinction_method none
_refine_ls_goodness_of_fit_ref 1.000
_refine_ls_hydrogen_treatment constr
_refine_ls_matrix_type full
_refine_ls_number_parameters 478
_refine_ls_number_reflns 7045
_refine_ls_number_restraints 0
_refine_ls_restrained_S_all 1.000
_refine_ls_R_factor_all 0.0724
_refine_ls_R_factor_gt 0.0496
_refine_ls_shift/su_max 0.001
_refine_ls_shift/su_mean 0.000
_refine_ls_structure_factor_coef Fsqd
_refine_ls_weighting_details 'calc w=1/[\s^2^(Fo^2^)+(0.0676P)^2^+0.0000P] where P=(Fo^2^+2Fc^2^)/3'
_refine_ls_weighting_scheme calc
_refine_ls_wR_factor_gt 0.1095
_refine_ls_wR_factor_ref 0.1208
_reflns_number_gt 5354
_reflns_number_total 7045
_reflns_threshold_expression >2sigma(I)
_cod_data_source_file om060774%2Bsi20060920_061710.cif
_cod_data_source_block compound1
_cod_depositor_comments
;
The following automatic conversions were performed:

'_symmetry_cell_setting' value 'Triclinic' changed to 'triclinic'
according to
/usr/data/users/saulius/automatic-downloads/retrospective/ACS/lib/dictionaries/cif_core.dic
dictionary named 'cif_core.dic' version 2.4.2 from 2011-04-26.

Automatic conversion script
Id: cif_fix_values 2281 2013-09-26 08:29:07Z andrius 

The following automatic conversions were performed:

'_refine_ls_hydrogen_treatment' value 'constrained' was replaced with
the value 'constr' as specified in the replacement file
'src/cod-tools/trunk/data/replacement-values/replacement_values.lst'.

Automatic conversion script
Id: cif_fix_values 5376 2017-05-30 11:51:03Z andrius 
;
_cod_original_cell_volume 1771.9(6)
_cod_database_code 4083798

loop_
_symmetry_equiv_pos_as_xyz
'x, y, z'
'-x, -y, -z'

loop_
_atom_site_label
_atom_site_type_symbol
_atom_site_fract_x
_atom_site_fract_y
_atom_site_fract_z
_atom_site_U_iso_or_equiv
_atom_site_adp_type
_atom_site_occupancy
_atom_site_symmetry_multiplicity
_atom_site_calc_flag
_atom_site_refinement_flags
C20 C 0.9301(6) 0.2124(4) 0.5004(3) 0.0144(11) Uani 1 1 d .
C24 C 0.7511(6) 0.1051(4) 0.5048(3) 0.0188(11) Uani 1 1 d .
H24 H 0.7103 0.0569 0.4791 0.023 Uiso 1 1 calc R
C19 C 0.8691(6) 0.1398(4) 0.4631(3) 0.0134(10) Uani 1 1 d .
C23 C 0.6945(6) 0.1405(4) 0.5823(3) 0.0194(12) Uani 1 1 d .
H23 H 0.6129 0.1182 0.6096 0.023 Uiso 1 1 calc R
C21 C 0.8739(6) 0.2444(4) 0.5800(3) 0.0181(11) Uani 1 1 d .
H21 H 0.9159 0.2911 0.6072 0.022 Uiso 1 1 calc R
C22 C 0.7569(6) 0.2094(4) 0.6210(3) 0.0192(11) Uani 1 1 d .
H22 H 0.7198 0.2326 0.6754 0.023 Uiso 1 1 calc R
Cl1S Cl 0.12905(18) 0.32883(12) 0.74999(10) 0.0308(3) Uani 1 1 d .
Cl3S Cl 0.73716(19) 0.20542(12) 0.17048(11) 0.0361(4) Uani 1 1 d .
C1S C 0.3278(7) 0.2583(5) 0.7238(4) 0.0312(15) Uani 1 1 d .
H1S1 H 0.4025 0.2787 0.7598 0.037 Uiso 1 1 calc R
H1S2 H 0.3486 0.2763 0.6640 0.037 Uiso 1 1 calc R
Cl2S Cl 0.3633(2) 0.12115(13) 0.73836(12) 0.0397(4) Uani 1 1 d .
Cl4S Cl 0.7725(3) 0.02395(16) 0.07246(12) 0.0583(6) Uani 1 1 d .
C2S C 0.8099(8) 0.1447(5) 0.0754(4) 0.0362(16) Uani 1 1 d .
H2S1 H 0.7569 0.1917 0.0266 0.043 Uiso 1 1 calc R
H2S2 H 0.9267 0.1328 0.0709 0.043 Uiso 1 1 calc R
F14 F 0.8873(4) 0.2271(2) 0.8823(2) 0.0246(7) Uani 1 1 d .
F11 F 0.7799(4) 0.3879(2) 0.8119(2) 0.0273(8) Uani 1 1 d .
F13 F 0.6319(4) 0.2770(2) 0.83072(19) 0.0233(7) Uani 1 1 d .
F12 F 0.6907(4) 0.3562(3) 0.9428(2) 0.0261(7) Uani 1 1 d .
B1 B 0.7495(7) 0.3120(5) 0.8662(4) 0.0164(12) Uani 1 1 d .
Ru1 Ru 1.21418(5) 0.31784(3) 0.27679(3) 0.01210(12) Uani 1 1 d .
Ru2 Ru 1.07890(5) 0.26695(3) 0.42002(3) 0.01147(12) Uani 1 1 d .
N4 N 0.9727(5) 0.3799(3) 0.2276(3) 0.0124(9) Uani 1 1 d .
O2 O 1.2020(4) 0.5114(3) 0.3638(2) 0.0201(8) Uani 1 1 d .
N2 N 1.0351(5) 0.1512(3) 0.3454(3) 0.0137(9) Uani 1 1 d .
N3 N 0.8609(5) 0.3831(3) 0.3630(3) 0.0134(9) Uani 1 1 d .
C4 C 1.1123(6) 0.3591(4) 0.4952(3) 0.0130(10) Uani 1 1 d .
C3 C 1.2599(7) 0.1677(4) 0.4670(3) 0.0187(12) Uani 1 1 d .
N1 N 1.2148(5) 0.1661(3) 0.2387(3) 0.0135(9) Uani 1 1 d .
O1 O 1.5466(5) 0.2313(3) 0.3480(3) 0.0289(10) Uani 1 1 d .
C13 C 1.1959(6) -0.0154(4) 0.1670(3) 0.0178(11) Uani 1 1 d .
H13 H 1.1872 -0.0754 0.1415 0.021 Uiso 1 1 calc R
C43 C 1.2304(7) 0.2643(4) -0.0279(3) 0.0223(12) Uani 1 1 d .
H43 H 1.2277 0.2232 -0.0742 0.027 Uiso 1 1 calc R
C39 C 1.0997(6) 0.3615(4) 0.0908(3) 0.0161(11) Uani 1 1 d .
O3 O 1.3704(5) 0.1088(3) 0.4989(3) 0.0285(10) Uani 1 1 d .
C1 C 1.4209(6) 0.2627(4) 0.3210(3) 0.0164(11) Uani 1 1 d .
O4 O 1.1367(5) 0.4097(3) 0.5449(2) 0.0239(9) Uani 1 1 d .
C34 C 0.6878(6) 0.4680(4) 0.2438(3) 0.0145(11) Uani 1 1 d .
C15 C 1.1159(6) 0.1137(4) 0.2732(3) 0.0135(10) Uani 1 1 d .
C31 C 0.7351(6) 0.4219(4) 0.4130(3) 0.0153(11) Uani 1 1 d .
H31 H 0.7496 0.4071 0.4723 0.018 Uiso 1 1 calc R
C41 C 1.3737(6) 0.3468(4) 0.0576(3) 0.0198(12) Uani 1 1 d .
H41 H 1.4684 0.3633 0.0687 0.024 Uiso 1 1 calc R
C12 C 1.3012(7) 0.0341(4) 0.1364(4) 0.0233(13) Uani 1 1 d .
H12 H 1.3703 0.0072 0.0905 0.028 Uiso 1 1 calc R
C14 C 1.1010(6) 0.0246(4) 0.2371(3) 0.0162(11) Uani 1 1 d .
C35 C 0.8398(6) 0.4103(4) 0.2785(3) 0.0148(11) Uani 1 1 d .
C17 C 0.9063(6) 0.0177(4) 0.3439(3) 0.0186(11) Uani 1 1 d .
H17 H 0.8284 -0.0113 0.3675 0.022 Uiso 1 1 calc R
C11 C 1.3057(6) 0.1250(4) 0.1735(3) 0.0189(11) Uani 1 1 d .
H11 H 1.3778 0.1594 0.1507 0.023 Uiso 1 1 calc R
C33 C 0.5575(6) 0.5059(4) 0.2992(4) 0.0193(12) Uani 1 1 d .
H33 H 0.4544 0.5463 0.2783 0.023 Uiso 1 1 calc R
C2 C 1.2041(6) 0.4411(4) 0.3266(3) 0.0139(11) Uani 1 1 d .
C32 C 0.5840(6) 0.4827(4) 0.3840(3) 0.0182(11) Uani 1 1 d .
H32 H 0.4992 0.5082 0.4231 0.022 Uiso 1 1 calc R
C44 C 1.0954(6) 0.3042(4) 0.0217(3) 0.0194(12) Uani 1 1 d .
H44 H 0.9985 0.2920 0.0080 0.023 Uiso 1 1 calc R
C18 C 0.9360(6) 0.1026(4) 0.3816(3) 0.0147(11) Uani 1 1 d .
C16 C 0.9896(6) -0.0220(4) 0.2740(3) 0.0180(11) Uani 1 1 d .
H16 H 0.9734 -0.0807 0.2497 0.022 Uiso 1 1 calc R
C37 C 0.8038(6) 0.4499(4) 0.1053(3) 0.0172(11) Uani 1 1 d .
H37 H 0.7946 0.4580 0.0454 0.021 Uiso 1 1 calc R
C42 C 1.3707(7) 0.2861(4) -0.0083(3) 0.0217(12) Uani 1 1 d .
H42 H 1.4648 0.2584 -0.0411 0.026 Uiso 1 1 calc R
C36 C 0.6728(6) 0.4875(4) 0.1552(3) 0.0169(11) Uani 1 1 d .
H36 H 0.5721 0.5264 0.1306 0.020 Uiso 1 1 calc R
C40 C 1.2395(6) 0.3845(4) 0.1085(3) 0.0172(11) Uani 1 1 d .
H40 H 1.2428 0.4254 0.1548 0.021 Uiso 1 1 calc R
C38 C 0.9549(6) 0.3985(4) 0.1445(3) 0.0141(11) Uani 1 1 d .

loop_
_atom_site_aniso_label
_atom_site_aniso_U_11
_atom_site_aniso_U_22
_atom_site_aniso_U_33
_atom_site_aniso_U_23
_atom_site_aniso_U_13
_atom_site_aniso_U_12
C20 0.014(3) 0.010(3) 0.017(3) 0.006(2) -0.003(2) -0.002(2)
C24 0.017(3) 0.016(3) 0.025(3) 0.003(2) -0.003(2) -0.008(2)
C19 0.011(2) 0.010(3) 0.019(3) 0.005(2) -0.004(2) -0.003(2)
C23 0.016(3) 0.016(3) 0.027(3) 0.005(2) 0.005(2) -0.008(2)
C21 0.008(3) 0.017(3) 0.029(3) 0.002(2) -0.001(2) -0.004(2)
C22 0.014(3) 0.022(3) 0.018(3) 0.000(2) 0.000(2) -0.001(2)
Cl1S 0.0237(8) 0.0387(9) 0.0304(8) 0.0041(7) -0.0032(6) -0.0115(7)
Cl3S 0.0335(9) 0.0274(8) 0.0428(10) 0.0046(7) -0.0127(7) -0.0036(7)
C1S 0.021(3) 0.038(4) 0.036(4) 0.013(3) -0.004(3) -0.015(3)
Cl2S 0.0315(9) 0.0344(9) 0.0542(11) 0.0079(8) 0.0038(8) -0.0139(7)
Cl4S 0.0968(17) 0.0516(12) 0.0386(11) -0.0014(9) -0.0145(10) -0.0399(12)
C2S 0.038(4) 0.032(4) 0.039(4) 0.012(3) 0.001(3) -0.015(3)
F14 0.0157(16) 0.0181(17) 0.037(2) 0.0033(14) -0.0047(14) -0.0020(13)
F11 0.0262(18) 0.0218(18) 0.0322(19) 0.0118(14) 0.0004(15) -0.0077(15)
F13 0.0167(16) 0.0304(19) 0.0256(18) -0.0043(14) -0.0049(13) -0.0108(14)
F12 0.0255(18) 0.0312(19) 0.0224(17) -0.0071(14) 0.0035(14) -0.0096(15)
B1 0.014(3) 0.018(3) 0.018(3) 0.001(2) -0.003(2) -0.006(2)
Ru1 0.0090(2) 0.0118(2) 0.0158(2) 0.00170(16) -0.00041(16) -0.00423(16)
Ru2 0.0097(2) 0.0105(2) 0.0146(2) 0.00181(16) -0.00095(16) -0.00420(16)
N4 0.011(2) 0.011(2) 0.015(2) 0.0023(17) -0.0014(17) -0.0035(17)
O2 0.018(2) 0.018(2) 0.026(2) -0.0004(17) 0.0007(16) -0.0080(16)
N2 0.011(2) 0.011(2) 0.017(2) 0.0022(17) -0.0005(17) -0.0007(17)
N3 0.012(2) 0.008(2) 0.019(2) 0.0018(17) -0.0007(17) -0.0025(17)
C4 0.010(3) 0.011(3) 0.016(3) 0.008(2) -0.005(2) -0.002(2)
C3 0.022(3) 0.013(3) 0.024(3) 0.006(2) -0.001(2) -0.011(2)
N1 0.011(2) 0.013(2) 0.017(2) -0.0002(17) -0.0006(17) -0.0052(17)
O1 0.013(2) 0.034(2) 0.034(2) 0.0030(19) -0.0051(18) 0.0000(18)
C13 0.021(3) 0.009(3) 0.022(3) -0.001(2) -0.004(2) -0.002(2)
C43 0.023(3) 0.021(3) 0.019(3) 0.000(2) 0.005(2) -0.003(2)
C39 0.014(3) 0.015(3) 0.016(3) 0.006(2) 0.000(2) -0.002(2)
O3 0.019(2) 0.023(2) 0.042(3) 0.0095(19) -0.0113(19) -0.0056(18)
C1 0.011(3) 0.018(3) 0.021(3) 0.006(2) 0.001(2) -0.007(2)
O4 0.028(2) 0.019(2) 0.028(2) -0.0018(17) -0.0040(18) -0.0110(18)
C34 0.011(3) 0.012(3) 0.021(3) 0.003(2) -0.002(2) -0.007(2)
C15 0.008(2) 0.011(3) 0.019(3) 0.002(2) -0.005(2) -0.001(2)
C31 0.017(3) 0.013(3) 0.018(3) 0.000(2) 0.001(2) -0.007(2)
C41 0.014(3) 0.022(3) 0.023(3) 0.012(2) -0.004(2) -0.007(2)
C12 0.021(3) 0.022(3) 0.021(3) -0.003(2) 0.002(2) 0.002(2)
C14 0.018(3) 0.010(3) 0.020(3) 0.005(2) -0.007(2) -0.003(2)
C35 0.016(3) 0.014(3) 0.016(3) -0.001(2) -0.001(2) -0.006(2)
C17 0.020(3) 0.015(3) 0.022(3) 0.003(2) -0.004(2) -0.009(2)
C11 0.018(3) 0.017(3) 0.020(3) 0.003(2) -0.003(2) -0.003(2)
C33 0.011(3) 0.016(3) 0.031(3) 0.007(2) -0.003(2) -0.005(2)
C2 0.008(2) 0.016(3) 0.016(3) 0.005(2) -0.0007(19) -0.002(2)
C32 0.010(3) 0.020(3) 0.023(3) 0.000(2) 0.004(2) -0.004(2)
C44 0.017(3) 0.020(3) 0.021(3) 0.007(2) -0.004(2) -0.007(2)
C18 0.007(2) 0.011(3) 0.024(3) 0.005(2) -0.003(2) -0.001(2)
C16 0.018(3) 0.009(3) 0.027(3) -0.002(2) -0.007(2) -0.005(2)
C37 0.017(3) 0.020(3) 0.015(3) 0.003(2) -0.001(2) -0.007(2)
C42 0.016(3) 0.023(3) 0.022(3) 0.004(2) 0.004(2) -0.001(2)
C36 0.010(3) 0.017(3) 0.023(3) 0.005(2) -0.006(2) -0.005(2)
C40 0.018(3) 0.019(3) 0.014(3) 0.002(2) -0.001(2) -0.005(2)
C38 0.015(3) 0.009(3) 0.018(3) 0.003(2) 0.000(2) -0.005(2)

loop_
_atom_type_symbol
_atom_type_description
_atom_type_scat_dispersion_real
_atom_type_scat_dispersion_imag
_atom_type_scat_source
C C 0.0033 0.0016 'International Tables Vol C Tables 4.2.6.8 and 6.1.1.4'
B B 0.0013 0.0007 'International Tables Vol C Tables 4.2.6.8 and 6.1.1.4'
F F 0.0171 0.0103 'International Tables Vol C Tables 4.2.6.8 and 6.1.1.4'
N N 0.0061 0.0033 'International Tables Vol C Tables 4.2.6.8 and 6.1.1.4'
Ru Ru -1.2594 0.8363 'International Tables Vol C Tables 4.2.6.8 and 6.1.1.4'
H H 0.0000 0.0000 'International Tables Vol C Tables 4.2.6.8 and 6.1.1.4'
O O 0.0106 0.0060 'International Tables Vol C Tables 4.2.6.8 and 6.1.1.4'
Cl Cl 0.1484 0.1585 'International Tables Vol C Tables 4.2.6.8 and 6.1.1.4'

loop_
_geom_angle_atom_site_label_1
_geom_angle_atom_site_label_2
_geom_angle_atom_site_label_3
_geom_angle
C21 C20 C19 117.8(5)
C21 C20 Ru2 128.8(4)
C19 C20 Ru2 113.1(4)
C23 C24 C19 120.4(5)
C24 C19 C20 120.4(5)
C24 C19 C18 122.5(5)
C20 C19 C18 117.0(4)
C24 C23 C22 119.9(5)
C20 C21 C22 121.3(5)
C23 C22 C21 120.1(5)
Cl1S C1S Cl2S 111.0(3)
Cl4S C2S Cl3S 110.8(3)
F11 B1 F14 111.6(5)
F11 B1 F12 109.0(5)
F14 B1 F12 108.9(5)
F11 B1 F13 109.5(5)
F14 B1 F13 109.5(4)
F12 B1 F13 108.3(4)
C2 Ru1 C1 86.6(2)
C2 Ru1 N4 93.67(19)
C1 Ru1 N4 178.77(19)
C2 Ru1 N1 170.74(19)
C1 Ru1 N1 92.3(2)
N4 Ru1 N1 87.18(15)
C2 Ru1 Ru2 86.24(15)
C1 Ru1 Ru2 92.91(16)
N4 Ru1 Ru2 85.92(11)
N1 Ru1 Ru2 84.61(11)
C3 Ru2 C4 86.7(2)
C3 Ru2 C20 91.4(2)
C4 Ru2 C20 95.1(2)
C3 Ru2 N2 90.8(2)
C4 Ru2 N2 173.72(18)
C20 Ru2 N2 79.21(18)
C3 Ru2 N3 178.87(19)
C4 Ru2 N3 94.39(18)
C20 Ru2 N3 88.10(17)
N2 Ru2 N3 88.11(15)
C3 Ru2 Ru1 98.01(16)
C4 Ru2 Ru1 102.41(15)
C20 Ru2 Ru1 160.52(14)
N2 Ru2 Ru1 83.62(11)
N3 Ru2 Ru1 82.15(11)
C38 N4 C35 118.9(4)
C38 N4 Ru1 117.7(3)
C35 N4 Ru1 123.1(3)
C18 N2 C15 119.1(4)
C18 N2 Ru2 114.5(3)
C15 N2 Ru2 125.7(3)
C31 N3 C35 116.9(4)
C31 N3 Ru2 118.1(3)
C35 N3 Ru2 124.7(3)
O4 C4 Ru2 175.4(4)
O3 C3 Ru2 177.1(5)
C11 N1 C15 117.7(4)
C11 N1 Ru1 118.6(3)
C15 N1 Ru1 123.5(3)
C12 C13 C14 118.5(5)
C44 C43 C42 118.5(5)
C44 C39 C40 119.6(5)
C44 C39 C38 119.4(5)
C40 C39 C38 121.0(5)
O1 C1 Ru1 178.5(5)
C33 C34 C36 122.3(5)
C33 C34 C35 118.7(5)
C36 C34 C35 118.9(5)
N1 C15 N2 116.8(4)
N1 C15 C14 121.3(5)
N2 C15 C14 121.8(5)
N3 C31 C32 124.1(5)
C42 C41 C40 120.7(5)
C13 C12 C11 119.1(5)
C15 C14 C13 119.4(5)
C15 C14 C16 117.9(5)
C13 C14 C16 122.6(5)
N3 C35 N4 117.3(4)
N3 C35 C34 122.0(5)
N4 C35 C34 120.7(5)
C16 C17 C18 119.6(5)
N1 C11 C12 123.8(5)
C32 C33 C34 118.0(5)
O2 C2 Ru1 173.8(5)
C33 C32 C31 120.0(5)
C39 C44 C43 121.1(5)
N2 C18 C17 121.4(5)
N2 C18 C19 115.6(4)
C17 C18 C19 123.0(5)
C17 C16 C14 119.8(5)
C36 C37 C38 118.8(5)
C41 C42 C43 120.6(5)
C37 C36 C34 119.4(5)
C41 C40 C39 119.3(5)
N4 C38 C37 123.0(5)
N4 C38 C39 117.8(4)
C37 C38 C39 119.2(5)

loop_
_geom_bond_atom_site_label_1
_geom_bond_atom_site_label_2
_geom_bond_distance
C20 C21 1.388(7)
C20 C19 1.417(7)
C20 Ru2 2.074(5)
C24 C23 1.370(7)
C24 C19 1.405(7)
C19 C18 1.458(7)
C23 C22 1.394(7)
C21 C22 1.395(7)
Cl1S C1S 1.759(6)
Cl3S C2S 1.768(7)
C1S Cl2S 1.771(6)
Cl4S C2S 1.759(6)
F14 B1 1.390(7)
F11 B1 1.382(7)
F13 B1 1.404(6)
F12 B1 1.401(7)
Ru1 C2 1.855(5)
Ru1 C1 1.864(5)
Ru1 N4 2.161(4)
Ru1 N1 2.163(4)
Ru1 Ru2 2.6924(9)
Ru2 C3 1.854(6)
Ru2 C4 1.861(5)
Ru2 N2 2.143(4)
Ru2 N3 2.218(4)
N4 C38 1.327(6)
N4 C35 1.372(6)
O2 C2 1.140(6)
N2 C18 1.347(6)
N2 C15 1.371(6)
N3 C31 1.332(6)
N3 C35 1.365(6)
C4 O4 1.139(6)
C3 O3 1.143(7)
N1 C11 1.329(6)
N1 C15 1.370(6)
O1 C1 1.132(6)
C13 C12 1.368(8)
C13 C14 1.403(7)
C43 C44 1.387(7)
C43 C42 1.401(8)
C39 C44 1.385(7)
C39 C40 1.397(7)
C39 C38 1.483(7)
C34 C33 1.411(7)
C34 C36 1.412(7)
C34 C35 1.416(7)
C15 C14 1.403(7)
C31 C32 1.390(7)
C41 C42 1.371(8)
C41 C40 1.390(7)
C12 C11 1.401(8)
C14 C16 1.420(7)
C17 C16 1.357(7)
C17 C18 1.418(7)
C33 C32 1.366(7)
C37 C36 1.360(7)
C37 C38 1.422(7)
